data_4082288
loop_
_publ_author_name
'Gandioso, Albert'
'Valle-Sistac, Jennifer'
'Rodr\?\'iguez, Laura'
'Crespo, Margarita'
'Font-Bard\?\'ia, Merc\`e'

_publ_section_title
;
 Platinum(II) Compounds Containing Cyclometalated Tridentate Ligands:
 Synthesis, Luminescence Studies, and a Selective Fluoro for Methoxy
 Substitution
;
_journal_issue 2
_journal_name_full Organometallics
_journal_page_first 561
_journal_paper_doi 10.1021/om401111t
_journal_volume 33
_journal_year 2014
_chemical_formula_moiety 'C13 H17 Cl F2 N2 O Pt '
_chemical_formula_sum 'C13 H17 Cl F2 N2 O Pt'
_chemical_formula_weight 485.82
_chemical_name_systematic
;
 ?
;
_space_group_crystal_system monoclinic
_space_group_IT_number 14
_space_group_name_Hall '-P 2ybc'
_space_group_name_H-M_alt 'P 1 21/c 1'
_symmetry_space_group_name_Hall '-P 2ybc'
_symmetry_space_group_name_H-M 'P 1 21/c 1'
_atom_sites_solution_hydrogens geom
_audit_creation_method SHELXL-2012
_cell_angle_alpha 90
_cell_angle_beta 98.104(2)
_cell_angle_gamma 90
_cell_formula_units_Z 4
_cell_length_a 6.3309(4)
_cell_length_b 11.8103(7)
_cell_length_c 19.2021(11)
_cell_measurement_reflns_used 9418
_cell_measurement_temperature 100(2)
_cell_measurement_theta_max 30.54
_cell_measurement_theta_min 2.75
_cell_volume 1421.40(15)
_computing_cell_refinement 'Bruker SAINT'
_computing_data_collection 'Bruker APEX2'
_computing_data_reduction 'Bruker SAINT'
_computing_molecular_graphics 'Bruker SHELXTL'
_computing_publication_material 'Bruker SHELXTL'
_computing_structure_refinement 'SHELXL-2012 (Sheldrick, 2012)'
_computing_structure_solution 'SHELXS-97 (Sheldrick, 2008)'
_diffrn_ambient_temperature 100(2)
_diffrn_detector_area_resol_mean photon
_diffrn_measured_fraction_theta_full 0.897
_diffrn_measured_fraction_theta_max 0.870
_diffrn_measurement_device_type 'D8 Venture'
_diffrn_measurement_method '\f and \w scans'
_diffrn_radiation_type MoK\a
_diffrn_radiation_wavelength 0.71073
_diffrn_reflns_av_R_equivalents 0.0325
_diffrn_reflns_av_unetI/netI 0.0362
_diffrn_reflns_Laue_measured_fraction_full 0.897
_diffrn_reflns_Laue_measured_fraction_max 0.870
_diffrn_reflns_limit_h_max 9
_diffrn_reflns_limit_h_min -6
_diffrn_reflns_limit_k_max 16
_diffrn_reflns_limit_k_min -16
_diffrn_reflns_limit_l_max 27
_diffrn_reflns_limit_l_min -27
_diffrn_reflns_number 14556
_diffrn_reflns_point_group_measured_fraction_full 0.897
_diffrn_reflns_point_group_measured_fraction_max 0.870
_diffrn_reflns_theta_full 25.000
_diffrn_reflns_theta_max 30.542
_diffrn_reflns_theta_min 2.751
_diffrn_source multilayer
_exptl_absorpt_coefficient_mu 10.078
_exptl_absorpt_correction_T_max 0.7461
_exptl_absorpt_correction_T_min 0.4917
_exptl_absorpt_correction_type multi-scan
_exptl_absorpt_process_details sadabs
_exptl_crystal_colour orange
_exptl_crystal_density_diffrn 2.270
_exptl_crystal_description prism
_exptl_crystal_F_000 920
_exptl_crystal_size_max 0.24
_exptl_crystal_size_mid 0.12
_exptl_crystal_size_min 0.10
_refine_diff_density_max 1.799
_refine_diff_density_min -1.071
_refine_diff_density_rms 0.172
_refine_ls_extinction_method none
_refine_ls_goodness_of_fit_ref 0.985
_refine_ls_hydrogen_treatment constr
_refine_ls_matrix_type full
_refine_ls_number_parameters 185
_refine_ls_number_reflns 3778
_refine_ls_number_restraints 0
_refine_ls_restrained_S_all 0.985
_refine_ls_R_factor_all 0.0380
_refine_ls_R_factor_gt 0.0258
_refine_ls_shift/su_max 0.004
_refine_ls_shift/su_mean 0.000
_refine_ls_structure_factor_coef Fsqd
_refine_ls_weighting_details
;
 w=1/[\s^2^(Fo^2^)+(0.0219P)^2^+2.9330P]
 where P=(Fo^2^+2Fc^2^)/3
;
_refine_ls_weighting_scheme calc
_refine_ls_wR_factor_gt 0.0486
_refine_ls_wR_factor_ref 0.0528
_reflns_Friedel_coverage 0.000
_reflns_number_gt 3142
_reflns_number_total 3778
_reflns_threshold_expression 'I > 2\s(I)'
_cod_data_source_file om401111t_si_002.cif
_cod_data_source_block mo_iagrb96_0m
_cod_database_code 4082288
_shelx_space_group_comment
;
The symmetry employed for this shelxl refinement is uniquely defined
by the following loop, which should always be used as a source of
symmetry information in preference to the above space-group names.
They are only intended as comments.
;

loop_
_space_group_symop_operation_xyz
'x, y, z'
'-x, y+1/2, -z+1/2'
'-x, -y, -z'
'x, -y-1/2, z-1/2'

loop_
_atom_site_label
_atom_site_type_symbol
_atom_site_fract_x
_atom_site_fract_y
_atom_site_fract_z
_atom_site_U_iso_or_equiv
_atom_site_adp_type
_atom_site_occupancy
_atom_site_site_symmetry_order
_atom_site_calc_flag
_atom_site_refinement_flags_posn
_atom_site_refinement_flags_adp
Pt1 Pt 0.62195(2) 0.52670(2) 0.67287(2) 0.01379(5) Uani 1 1 d . .
Cl1 Cl 0.93530(17) 0.56961(8) 0.74493(5) 0.0209(2) Uani 1 1 d . .
F1 F 0.9806(5) 0.8866(2) 0.55820(13) 0.0325(7) Uani 1 1 d . .
F2 F 0.6494(5) 0.9090(2) 0.45734(12) 0.0315(6) Uani 1 1 d . .
C11 C 0.5709(8) 0.4397(4) 0.8189(2) 0.0266(10) Uani 1 1 d . .
H11A H 0.7154 0.4679 0.8344 0.040 Uiso 1 1 calc R U
H11B H 0.5374 0.3791 0.8505 0.040 Uiso 1 1 calc R U
H11C H 0.4683 0.5016 0.8197 0.040 Uiso 1 1 calc R U
O1 O 0.2983(5) 0.7547(2) 0.45156(14) 0.0245(7) Uani 1 1 d . .
N2 N 0.5579(6) 0.3947(2) 0.74598(16) 0.0159(7) Uani 1 1 d . .
N1 N 0.3587(6) 0.5039(3) 0.60378(17) 0.0178(7) Uani 1 1 d . .
C7 C 0.3264(7) 0.5766(3) 0.5525(2) 0.0193(8) Uani 1 1 d . .
H14 H 0.2034 0.5736 0.5179 0.023 Uiso 1 1 calc R U
C6 C 0.4887(7) 0.6619(3) 0.55132(19) 0.0196(9) Uani 1 1 d . .
C1 C 0.6640(7) 0.6500(3) 0.60478(19) 0.0170(8) Uani 1 1 d . .
C2 C 0.8338(7) 0.7256(3) 0.6063(2) 0.0205(9) Uani 1 1 d . .
H2 H 0.9570 0.7184 0.6405 0.025 Uiso 1 1 calc R U
C3 C 0.8182(7) 0.8113(3) 0.5566(2) 0.0227(9) Uani 1 1 d . .
C4 C 0.6468(8) 0.8241(3) 0.5058(2) 0.0225(9) Uani 1 1 d . .
C5 C 0.4720(7) 0.7500(3) 0.50132(19) 0.0213(9) Uani 1 1 d . .
C13 C 0.2182(9) 0.8659(4) 0.4300(2) 0.0327(11) Uani 1 1 d . .
H13 H 0.2469 0.9185 0.4697 0.049 Uiso 1 1 calc R U
H14B H 0.0640 0.8617 0.4147 0.049 Uiso 1 1 calc R U
H13A H 0.2893 0.8929 0.3910 0.049 Uiso 1 1 calc R U
C8 C 0.1962(7) 0.4139(3) 0.6058(2) 0.0218(9) Uani 1 1 d . .
H8A H 0.1472 0.3875 0.5573 0.026 Uiso 1 1 calc R U
H8 H 0.0715 0.4460 0.6248 0.026 Uiso 1 1 calc R U
C9 C 0.2814(8) 0.3140(3) 0.6506(2) 0.0242(9) Uani 1 1 d . .
H9A H 0.4094 0.2839 0.6326 0.029 Uiso 1 1 calc R U
H9 H 0.1723 0.2534 0.6461 0.029 Uiso 1 1 calc R U
C10 C 0.3399(7) 0.3443(3) 0.7279(2) 0.0188(8) Uani 1 1 d . .
H10 H 0.2334 0.3988 0.7410 0.023 Uiso 1 1 calc R U
H10A H 0.3312 0.2750 0.7564 0.023 Uiso 1 1 calc R U
C12 C 0.7221(7) 0.3039(3) 0.7463(2) 0.0228(9) Uani 1 1 d . .
H12B H 0.6911 0.2426 0.7777 0.034 Uiso 1 1 calc R U
H12 H 0.8635 0.3353 0.7628 0.034 Uiso 1 1 calc R U
H12A H 0.7194 0.2742 0.6985 0.034 Uiso 1 1 calc R U

loop_
_atom_site_aniso_label
_atom_site_aniso_U_11
_atom_site_aniso_U_22
_atom_site_aniso_U_33
_atom_site_aniso_U_23
_atom_site_aniso_U_13
_atom_site_aniso_U_12
Pt1 0.01396(8) 0.01520(7) 0.01180(7) -0.00090(5) 0.00035(6) 0.00089(6)
Cl1 0.0192(6) 0.0207(4) 0.0211(4) 0.0005(4) -0.0031(4) -0.0013(4)
F1 0.0356(19) 0.0300(13) 0.0309(13) 0.0071(11) 0.0006(14) -0.0145(12)
F2 0.046(2) 0.0269(13) 0.0203(11) 0.0073(10) 0.0008(13) -0.0062(12)
C11 0.034(3) 0.031(2) 0.0156(18) -0.0022(16) 0.005(2) -0.0052(19)
O1 0.032(2) 0.0197(14) 0.0176(13) 0.0012(11) -0.0111(14) -0.0002(13)
N2 0.018(2) 0.0170(15) 0.0125(14) -0.0003(11) 0.0022(14) 0.0025(12)
N1 0.018(2) 0.0188(16) 0.0164(15) -0.0009(12) 0.0030(16) 0.0022(12)
C7 0.020(2) 0.0213(18) 0.0161(17) 0.0000(15) -0.0007(18) 0.0021(16)
C6 0.021(2) 0.023(2) 0.0148(17) -0.0019(14) 0.0024(18) 0.0001(16)
C1 0.022(2) 0.0144(17) 0.0147(16) -0.0011(13) 0.0030(17) 0.0017(15)
C2 0.022(3) 0.0207(19) 0.0181(18) -0.0021(15) 0.0010(19) -0.0014(16)
C3 0.028(3) 0.023(2) 0.0175(18) -0.0045(16) 0.004(2) -0.0087(17)
C4 0.036(3) 0.0174(18) 0.0141(17) 0.0016(14) 0.0048(19) -0.0015(17)
C5 0.030(3) 0.0200(19) 0.0132(17) -0.0024(14) 0.0008(19) 0.0008(17)
C13 0.037(3) 0.030(2) 0.030(2) 0.0038(19) 0.000(2) 0.000(2)
C8 0.017(2) 0.0215(19) 0.026(2) 0.0016(16) -0.0011(19) -0.0023(16)
C9 0.027(3) 0.0213(19) 0.024(2) -0.0016(16) 0.001(2) -0.0073(17)
C10 0.015(2) 0.0225(19) 0.0189(18) 0.0041(15) 0.0028(18) -0.0007(15)
C12 0.019(2) 0.0226(19) 0.026(2) 0.0049(16) 0.002(2) 0.0051(16)

loop_
_atom_type_symbol
_atom_type_description
_atom_type_scat_dispersion_real
_atom_type_scat_dispersion_imag
_atom_type_scat_source
C C 0.0033 0.0016 'International Tables Vol C Tables 4.2.6.8 and 6.1.1.4'
H H 0.0000 0.0000 'International Tables Vol C Tables 4.2.6.8 and 6.1.1.4'
N N 0.0061 0.0033 'International Tables Vol C Tables 4.2.6.8 and 6.1.1.4'
F F 0.0171 0.0103 'International Tables Vol C Tables 4.2.6.8 and 6.1.1.4'
Cl Cl 0.1484 0.1585 'International Tables Vol C Tables 4.2.6.8 and 6.1.1.4'
Pt Pt -1.7033 8.3905 'International Tables Vol C Tables 4.2.6.8 and 6.1.1.4'
O O 0.0106 0.0060 'International Tables Vol C Tables 4.2.6.8 and 6.1.1.4'

loop_
_geom_angle_atom_site_label_1
_geom_angle_atom_site_label_2
_geom_angle_atom_site_label_3
_geom_angle
N1 Pt1 C1 80.76(15)
N1 Pt1 N2 96.78(13)
C1 Pt1 N2 176.91(15)
N1 Pt1 Cl1 173.61(9)
C1 Pt1 Cl1 92.85(13)
N2 Pt1 Cl1 89.61(10)
N2 C11 H11A 109.5
N2 C11 H11B 109.5
H11A C11 H11B 109.5
N2 C11 H11C 109.5
H11A C11 H11C 109.5
H11B C11 H11C 109.5
C5 O1 C13 117.2(3)
C11 N2 C12 107.9(3)
C11 N2 C10 106.7(3)
C12 N2 C10 109.5(3)
C11 N2 Pt1 111.1(2)
C12 N2 Pt1 108.9(2)
C10 N2 Pt1 112.6(2)
C7 N1 C8 117.2(4)
C7 N1 Pt1 116.2(3)
C8 N1 Pt1 126.6(3)
N1 C7 C6 115.9(4)
N1 C7 H14 122.1
C6 C7 H14 122.1
C1 C6 C5 123.1(4)
C1 C6 C7 114.2(3)
C5 C6 C7 122.8(4)
C2 C1 C6 118.5(4)
C2 C1 Pt1 128.8(3)
C6 C1 Pt1 112.7(3)
C3 C2 C1 118.3(4)
C3 C2 H2 120.9
C1 C2 H2 120.9
F1 C3 C4 117.9(4)
F1 C3 C2 118.9(4)
C4 C3 C2 123.2(4)
C3 C4 F2 118.9(4)
C3 C4 C5 121.1(4)
F2 C4 C5 120.0(4)
O1 C5 C4 125.0(4)
O1 C5 C6 119.1(4)
C4 C5 C6 115.8(4)
O1 C13 H13 109.5
O1 C13 H14B 109.5
H13 C13 H14B 109.5
O1 C13 H13A 109.5
H13 C13 H13A 109.5
H14B C13 H13A 109.5
N1 C8 C9 112.4(4)
N1 C8 H8A 109.1
C9 C8 H8A 109.1
N1 C8 H8 109.1
C9 C8 H8 109.1
H8A C8 H8 107.9
C8 C9 C10 112.9(3)
C8 C9 H9A 109.0
C10 C9 H9A 109.0
C8 C9 H9 109.0
C10 C9 H9 109.0
H9A C9 H9 107.8
N2 C10 C9 114.2(3)
N2 C10 H10 108.7
C9 C10 H10 108.7
N2 C10 H10A 108.7
C9 C10 H10A 108.7
H10 C10 H10A 107.6
N2 C12 H12B 109.5
N2 C12 H12 109.5
H12B C12 H12 109.5
N2 C12 H12A 109.5
H12B C12 H12A 109.5
H12 C12 H12A 109.5

loop_
_geom_bond_atom_site_label_1
_geom_bond_atom_site_label_2
_geom_bond_distance
Pt1 N1 1.997(4)
Pt1 C1 2.000(3)
Pt1 N2 2.174(3)
Pt1 Cl1 2.3093(11)
F1 C3 1.357(5)
F2 C4 1.369(4)
C11 N2 1.489(5)
C11 H11A 0.9800
C11 H11B 0.9800
C11 H11C 0.9800
O1 C5 1.353(5)
O1 C13 1.447(5)
N2 C12 1.493(5)
N2 C10 1.498(5)
N1 C7 1.301(5)
N1 C8 1.483(5)
C7 C6 1.442(6)
C7 H14 0.9500
C6 C1 1.408(6)
C6 C5 1.410(5)
C1 C2 1.394(6)
C2 C3 1.384(6)
C2 H2 0.9500
C3 C4 1.362(7)
C4 C5 1.404(6)
C13 H13 0.9800
C13 H14B 0.9800
C13 H13A 0.9800
C8 C9 1.514(6)
C8 H8A 0.9900
C8 H8 0.9900
C9 C10 1.521(6)
C9 H9A 0.9900
C9 H9 0.9900
C10 H10 0.9900
C10 H10A 0.9900
C12 H12B 0.9800
C12 H12 0.9800
C12 H12A 0.9800

loop_
_geom_torsion_atom_site_label_1
_geom_torsion_atom_site_label_2
_geom_torsion_atom_site_label_3
_geom_torsion_atom_site_label_4
_geom_torsion
C8 N1 C7 C6 -179.1(3)
Pt1 N1 C7 C6 1.8(4)
N1 C7 C6 C1 2.8(5)
N1 C7 C6 C5 -176.7(3)
C5 C6 C1 C2 -3.3(5)
C7 C6 C1 C2 177.3(3)
C5 C6 C1 Pt1 173.6(3)
C7 C6 C1 Pt1 -5.9(4)
C6 C1 C2 C3 2.4(5)
Pt1 C1 C2 C3 -173.9(3)
C1 C2 C3 F1 178.9(3)
C1 C2 C3 C4 -1.1(6)
F1 C3 C4 F2 2.5(5)
C2 C3 C4 F2 -177.6(3)
F1 C3 C4 C5 -179.4(3)
C2 C3 C4 C5 0.6(6)
C13 O1 C5 C4 -38.8(5)
C13 O1 C5 C6 144.4(4)
C3 C4 C5 O1 -178.2(4)
F2 C4 C5 O1 0.0(6)
C3 C4 C5 C6 -1.3(5)
F2 C4 C5 C6 176.9(3)
C1 C6 C5 O1 179.7(3)
C7 C6 C5 O1 -0.9(5)
C1 C6 C5 C4 2.7(5)
C7 C6 C5 C4 -177.9(3)
C7 N1 C8 C9 160.6(3)
Pt1 N1 C8 C9 -20.3(4)
N1 C8 C9 C10 64.6(4)
C11 N2 C10 C9 168.9(3)
C12 N2 C10 C9 -74.6(4)
Pt1 N2 C10 C9 46.8(4)
C8 C9 C10 N2 -83.6(4)
